data_4329328
loop_
_publ_author_name
'Xiaowei Ma'
'Banghao Chen'
'Susan E. Latturner'

_publ_contact_author_address
;
 Department of Chemistry and Biochemistry
 Florida State University
 Tallahassee, FL  32306
;
_publ_contact_author_email latturne@chem.fsu.edu
_publ_contact_author_fax 8506448281
_publ_contact_author_name 'Prof. Susan E. Latturner'
_publ_contact_author_phone 8506444047
_publ_section_title
;
 Synthesis and Properties of New Multinary Silicides R5Mg5Fe4AlxSi18-x (R
 = Gd, Dy, Y, x~ 12) Grown in Mg/Al Flux
;
_journal_name_full 'Inorganic Chemistry'
_journal_page_first 6089
_journal_page_last 6095
_journal_paper_doi 10.1021/ic202735b
_journal_volume 51
_journal_year 2012
_chemical_formula_sum 'Al12 Fe4 Mg5 Si6 Y5'
_chemical_formula_weight 1281.80
_chemical_name_systematic
; 
 ? 
;
_space_group_IT_number 123
_symmetry_cell_setting tetragonal
_symmetry_space_group_name_Hall '-P 4 2'
_symmetry_space_group_name_H-M 'P 4/m m m'
_atom_sites_solution_hydrogens none
_atom_sites_solution_primary direct
_atom_sites_solution_secondary difmap
_audit_creation_method SHELXL-97
_cell_angle_alpha 90.00
_cell_angle_beta 90.00
_cell_angle_gamma 90.00
_cell_formula_units_Z 1
_cell_length_a 11.703(11)
_cell_length_b 11.703(11)
_cell_length_c 4.074(4)
_cell_measurement_temperature 296(2)
_cell_volume 558.0(9)
_computing_cell_refinement 'Saint (Bruker, 2008)'
_computing_data_collection 'APEX2 (Bruker, 2008)'
_computing_data_reduction 'Saint (Bruker, 2008)'
_computing_structure_refinement 'SHELXL-97 (Sheldrick, 2008)'
_computing_structure_solution 'SHELXS-97 (Sheldrick, 2008)'
_diffrn_ambient_temperature 296(2)
_diffrn_measured_fraction_theta_full 0.978
_diffrn_measured_fraction_theta_max 0.978
_diffrn_measurement_device_type 'Bruker APEX-II CCD area-detector'
_diffrn_radiation_monochromator graphite
_diffrn_radiation_source 'fine-focus sealed tube'
_diffrn_radiation_type MoK\a
_diffrn_radiation_wavelength 0.71073
_diffrn_reflns_av_R_equivalents 0.0336
_diffrn_reflns_av_sigmaI/netI 0.0182
_diffrn_reflns_limit_h_max 15
_diffrn_reflns_limit_h_min -14
_diffrn_reflns_limit_k_max 14
_diffrn_reflns_limit_k_min -15
_diffrn_reflns_limit_l_max 5
_diffrn_reflns_limit_l_min -5
_diffrn_reflns_number 5362
_diffrn_reflns_theta_full 28.13
_diffrn_reflns_theta_max 28.13
_diffrn_reflns_theta_min 1.74
_exptl_absorpt_coefficient_mu 16.290
_exptl_absorpt_correction_T_max 0.850
_exptl_absorpt_correction_T_min 0.683
_exptl_absorpt_correction_type multi-scan
_exptl_absorpt_process_details 'SADABS (Bruker, 2008)'
_exptl_crystal_colour silver
_exptl_crystal_density_diffrn 3.815
_exptl_crystal_description rod
_exptl_crystal_F_000 599
_exptl_crystal_size_max 0.04
_exptl_crystal_size_mid 0.02
_exptl_crystal_size_min 0.01
_refine_diff_density_max 1.176
_refine_diff_density_min -0.715
_refine_diff_density_rms 0.315
_refine_ls_extinction_coef 0.0167(11)
_refine_ls_extinction_expression Fc^*^=kFc[1+0.001xFc^2^\l^3^/sin(2\q)]^-1/4^
_refine_ls_extinction_method SHELXL
_refine_ls_goodness_of_fit_ref 1.346
_refine_ls_hydrogen_treatment none
_refine_ls_matrix_type full
_refine_ls_number_parameters 35
_refine_ls_number_reflns 446
_refine_ls_number_restraints 0
_refine_ls_restrained_S_all 1.346
_refine_ls_R_factor_all 0.0244
_refine_ls_R_factor_gt 0.0229
_refine_ls_shift/su_max 0.000
_refine_ls_shift/su_mean 0.000
_refine_ls_structure_factor_coef Fsqd
_refine_ls_weighting_details 'calc w=1/[\s^2^(Fo^2^)+(0.0224P)^2^+1.1474P] where P=(Fo^2^+2Fc^2^)/3'
_refine_ls_weighting_scheme calc
_refine_ls_wR_factor_gt 0.0563
_refine_ls_wR_factor_ref 0.0567
_reflns_number_gt 426
_reflns_number_total 446
_reflns_threshold_expression >2sigma(I)
_cod_data_source_file ic202735b_si_002_3.cif
_cod_data_source_block Y
_cod_database_code 4329328

loop_
_symmetry_equiv_pos_as_xyz
'x, y, z'
'-x, -y, z'
'-y, x, z'
'y, -x, z'
'-x, y, -z'
'x, -y, -z'
'y, x, -z'
'-y, -x, -z'
'-x, -y, -z'
'x, y, -z'
'y, -x, -z'
'-y, x, -z'
'x, -y, z'
'-x, y, z'
'-y, -x, z'
'y, x, z'

loop_
_atom_site_label
_atom_site_type_symbol
_atom_site_fract_x
_atom_site_fract_y
_atom_site_fract_z
_atom_site_U_iso_or_equiv
_atom_site_adp_type
_atom_site_occupancy
_atom_site_symmetry_multiplicity
_atom_site_calc_flag
_atom_site_refinement_flags
Y1 Y 0.26606(5) 0.5000 0.0000 0.0069(2) Uani 1 4 d S
Y2 Y 0.0000 0.0000 0.0000 0.0127(3) Uani 1 16 d S
Fe1 Fe 0.29677(7) 0.0000 0.0000 0.0093(2) Uani 1 4 d S
Mg1 Mg 0.20272(12) 0.20272(12) 0.0000 0.0076(4) Uani 1 4 d S
Mg2 Mg 0.5000 0.5000 0.5000 0.0106(8) Uani 1 16 d S
Al1 Al 0.11553(10) 0.37035(10) 0.5000 0.0073(3) Uani 1 2 d S
Al2 Al 0.33101(9) 0.33101(9) 0.5000 0.0017(3) Uani 1 4 d S
Si1 Si 0.18050(15) 0.0000 0.5000 0.0113(4) Uani 1 4 d S
Si2 Si 0.0000 0.5000 0.0000 0.0123(5) Uani 1 8 d S

loop_
_atom_site_aniso_label
_atom_site_aniso_U_11
_atom_site_aniso_U_22
_atom_site_aniso_U_33
_atom_site_aniso_U_23
_atom_site_aniso_U_13
_atom_site_aniso_U_12
Y1 0.0082(3) 0.0072(3) 0.0054(3) 0.000 0.000 0.000
Y2 0.0142(4) 0.0142(4) 0.0096(6) 0.000 0.000 0.000
Fe1 0.0078(4) 0.0154(5) 0.0048(4) 0.000 0.000 0.000
Mg1 0.0078(6) 0.0078(6) 0.0072(9) 0.000 0.000 0.0034(7)
Mg2 0.0083(11) 0.0083(11) 0.015(2) 0.000 0.000 0.000
Al1 0.0069(6) 0.0089(6) 0.0061(6) 0.000 0.000 -0.0004(4)
Al2 0.0017(5) 0.0017(5) 0.0017(7) 0.000 0.000 0.0007(5)
Si1 0.0106(8) 0.0141(8) 0.0092(8) 0.000 0.000 0.000
Si2 0.0129(11) 0.0119(11) 0.0120(12) 0.000 0.000 0.000

loop_
_atom_type_symbol
_atom_type_description
_atom_type_scat_dispersion_real
_atom_type_scat_dispersion_imag
_atom_type_scat_source
Mg Mg 0.0486 0.0363 'International Tables Vol C Tables 4.2.6.8 and 6.1.1.4'
Al Al 0.0645 0.0514 'International Tables Vol C Tables 4.2.6.8 and 6.1.1.4'
Si Si 0.0817 0.0704 'International Tables Vol C Tables 4.2.6.8 and 6.1.1.4'
Fe Fe 0.3463 0.8444 'International Tables Vol C Tables 4.2.6.8 and 6.1.1.4'
Y Y -2.7962 3.5667 'International Tables Vol C Tables 4.2.6.8 and 6.1.1.4'

loop_
_geom_angle_atom_site_label_1
_geom_angle_atom_site_label_2
_geom_angle_atom_site_label_3
_geom_angle
_geom_angle_site_symmetry_1
_geom_angle_site_symmetry_3
Al2 Y1 Al2 84.58(8) . 11_566
Al2 Y1 Al2 87.74(8) . 1_554
Al2 Y1 Al2 150.02(6) 11_566 1_554
Al2 Y1 Al2 150.02(6) . 11_565
Al2 Y1 Al2 87.74(8) 11_566 11_565
Al2 Y1 Al2 84.58(8) 1_554 11_565
Al2 Y1 Al1 50.24(4) . .
Al2 Y1 Al1 91.21(8) 11_566 .
Al2 Y1 Al1 105.89(6) 1_554 .
Al2 Y1 Al1 159.13(4) 11_565 .
Al2 Y1 Al1 105.89(6) . 1_554
Al2 Y1 Al1 159.13(4) 11_566 1_554
Al2 Y1 Al1 50.24(5) 1_554 1_554
Al2 Y1 Al1 91.21(8) 11_565 1_554
Al1 Y1 Al1 82.44(8) . 1_554
Al2 Y1 Al1 159.13(4) . 13_564
Al2 Y1 Al1 105.89(6) 11_566 13_564
Al2 Y1 Al1 91.21(8) 1_554 13_564
Al2 Y1 Al1 50.24(4) 11_565 13_564
Al1 Y1 Al1 110.51(6) . 13_564
Al1 Y1 Al1 58.80(6) 1_554 13_564
Al2 Y1 Al1 91.21(8) . 13_565
Al2 Y1 Al1 50.24(4) 11_566 13_565
Al2 Y1 Al1 159.13(4) 1_554 13_565
Al2 Y1 Al1 105.89(6) 11_565 13_565
Al1 Y1 Al1 58.80(6) . 13_565
Al1 Y1 Al1 110.51(6) 1_554 13_565
Al1 Y1 Al1 82.44(8) 13_564 13_565
Al2 Y1 Si2 104.99(3) . .
Al2 Y1 Si2 104.99(3) 11_566 .
Al2 Y1 Si2 104.99(3) 1_554 .
Al2 Y1 Si2 104.99(3) 11_565 .
Al1 Y1 Si2 55.26(3) . .
Al1 Y1 Si2 55.26(3) 1_554 .
Al1 Y1 Si2 55.26(3) 13_564 .
Al1 Y1 Si2 55.26(3) 13_565 .
Al2 Y1 Mg2 51.60(4) . .
Al2 Y1 Mg2 51.60(4) 11_566 .
Al2 Y1 Mg2 101.90(6) 1_554 .
Al2 Y1 Mg2 101.90(6) 11_565 .
Al1 Y1 Mg2 93.67(7) . .
Al1 Y1 Mg2 148.28(3) 1_554 .
Al1 Y1 Mg2 148.28(3) 13_564 .
Al1 Y1 Mg2 93.67(7) 13_565 .
Si2 Y1 Mg2 143.35(4) . .
Al2 Y1 Mg2 101.90(6) . 1_554
Al2 Y1 Mg2 101.90(6) 11_566 1_554
Al2 Y1 Mg2 51.60(4) 1_554 1_554
Al2 Y1 Mg2 51.60(4) 11_565 1_554
Al1 Y1 Mg2 148.28(3) . 1_554
Al1 Y1 Mg2 93.67(7) 1_554 1_554
Al1 Y1 Mg2 93.67(7) 13_564 1_554
Al1 Y1 Mg2 148.28(3) 13_565 1_554
Si2 Y1 Mg2 143.35(4) . 1_554
Mg2 Y1 Mg2 73.30(8) . 1_554
Al2 Y1 Mg1 135.40(4) . 11_565
Al2 Y1 Mg1 52.83(4) 11_566 11_565
Al2 Y1 Mg1 135.40(4) 1_554 11_565
Al2 Y1 Mg1 52.83(4) 11_565 11_565
Al1 Y1 Mg1 111.18(3) . 11_565
Al1 Y1 Mg1 111.18(3) 1_554 11_565
Al1 Y1 Mg1 53.21(3) 13_564 11_565
Al1 Y1 Mg1 53.21(3) 13_565 11_565
Si2 Y1 Mg1 77.97(2) . 11_565
Mg2 Y1 Mg1 99.624(16) . 11_565
Mg2 Y1 Mg1 99.624(16) 1_554 11_565
Si1 Y2 Si1 118.80(5) . 11
Si1 Y2 Si1 61.20(5) . 3
Si1 Y2 Si1 180.00(5) 11 3
Si1 Y2 Si1 180.0 . 9
Si1 Y2 Si1 61.20(5) 11 9
Si1 Y2 Si1 118.80(5) 3 9
Si1 Y2 Si1 61.20(5) . 11_556
Si1 Y2 Si1 87.91(9) 11 11_556
Si1 Y2 Si1 92.09(9) 3 11_556
Si1 Y2 Si1 118.80(5) 9 11_556
Si1 Y2 Si1 118.80(5) . 3_554
Si1 Y2 Si1 92.09(9) 11 3_554
Si1 Y2 Si1 87.91(9) 3 3_554
Si1 Y2 Si1 61.20(5) 9 3_554
Si1 Y2 Si1 180.00(5) 11_556 3_554
Si1 Y2 Si1 92.09(9) . 9_556
Si1 Y2 Si1 118.80(5) 11 9_556
Si1 Y2 Si1 61.20(5) 3 9_556
Si1 Y2 Si1 87.91(9) 9 9_556
Si1 Y2 Si1 61.20(5) 11_556 9_556
Si1 Y2 Si1 118.80(5) 3_554 9_556
Si1 Y2 Si1 87.91(9) . 1_554
Si1 Y2 Si1 61.20(5) 11 1_554
Si1 Y2 Si1 118.80(5) 3 1_554
Si1 Y2 Si1 92.09(9) 9 1_554
Si1 Y2 Si1 118.80(5) 11_556 1_554
Si1 Y2 Si1 61.20(5) 3_554 1_554
Si1 Y2 Si1 180.00(5) 9_556 1_554
Si1 Y2 Mg1 59.40(3) . .
Si1 Y2 Mg1 120.60(3) 11 .
Si1 Y2 Mg1 59.40(3) 3 .
Si1 Y2 Mg1 120.60(3) 9 .
Si1 Y2 Mg1 120.60(3) 11_556 .
Si1 Y2 Mg1 59.40(3) 3_554 .
Si1 Y2 Mg1 120.60(3) 9_556 .
Si1 Y2 Mg1 59.40(3) 1_554 .
Si1 Y2 Mg1 120.60(3) . 9
Si1 Y2 Mg1 59.40(3) 11 9
Si1 Y2 Mg1 120.60(3) 3 9
Si1 Y2 Mg1 59.40(3) 9 9
Si1 Y2 Mg1 59.40(3) 11_556 9
Si1 Y2 Mg1 120.60(3) 3_554 9
Si1 Y2 Mg1 59.40(3) 9_556 9
Si1 Y2 Mg1 120.60(3) 1_554 9
Mg1 Y2 Mg1 180.00(3) . 9
Si1 Y2 Mg1 59.40(3) . 11
Si1 Y2 Mg1 59.40(3) 11 11
Si1 Y2 Mg1 120.60(3) 3 11
Si1 Y2 Mg1 120.60(3) 9 11
Si1 Y2 Mg1 59.40(3) 11_556 11
Si1 Y2 Mg1 120.60(3) 3_554 11
Si1 Y2 Mg1 120.60(3) 9_556 11
Si1 Y2 Mg1 59.40(3) 1_554 11
Mg1 Y2 Mg1 90.0 . 11
Mg1 Y2 Mg1 90.0 9 11
Si1 Y2 Mg1 120.60(3) . 3
Si1 Y2 Mg1 120.60(3) 11 3
Si1 Y2 Mg1 59.40(3) 3 3
Si1 Y2 Mg1 59.40(3) 9 3
Si1 Y2 Mg1 120.60(3) 11_556 3
Si1 Y2 Mg1 59.40(3) 3_554 3
Si1 Y2 Mg1 59.40(3) 9_556 3
Si1 Y2 Mg1 120.60(3) 1_554 3
Mg1 Y2 Mg1 90.0 . 3
Mg1 Y2 Mg1 90.0 9 3
Mg1 Y2 Mg1 180.00(7) 11 3
Si2 Fe1 Si1 123.74(5) 3_655 1_554
Si2 Fe1 Si1 123.74(5) 3_655 .
Si1 Fe1 Si1 112.51(10) 1_554 .
Si2 Fe1 Al1 70.60(4) 3_655 7_556
Si1 Fe1 Al1 146.93(4) 1_554 7_556
Si1 Fe1 Al1 62.04(7) . 7_556
Si2 Fe1 Al1 70.60(4) 3_655 11
Si1 Fe1 Al1 62.04(7) 1_554 11
Si1 Fe1 Al1 146.93(4) . 11
Al1 Fe1 Al1 141.19(7) 7_556 11
Si2 Fe1 Al1 70.60(4) 3_655 11_556
Si1 Fe1 Al1 146.93(4) 1_554 11_556
Si1 Fe1 Al1 62.04(7) . 11_556
Al1 Fe1 Al1 62.88(8) 7_556 11_556
Al1 Fe1 Al1 103.60(9) 11 11_556
Si2 Fe1 Al1 70.60(4) 3_655 7
Si1 Fe1 Al1 62.04(7) 1_554 7
Si1 Fe1 Al1 146.93(4) . 7
Al1 Fe1 Al1 103.60(9) 7_556 7
Al1 Fe1 Al1 62.88(8) 11 7
Al1 Fe1 Al1 141.19(7) 11_556 7
Si2 Fe1 Mg1 114.89(5) 3_655 .
Si1 Fe1 Mg1 76.48(3) 1_554 .
Si1 Fe1 Mg1 76.48(3) . .
Al1 Fe1 Mg1 70.53(4) 7_556 .
Al1 Fe1 Mg1 127.81(4) 11 .
Al1 Fe1 Mg1 127.81(4) 11_556 .
Al1 Fe1 Mg1 70.53(4) 7 .
Si2 Fe1 Mg1 114.89(5) 3_655 11
Si1 Fe1 Mg1 76.48(3) 1_554 11
Si1 Fe1 Mg1 76.48(3) . 11
Al1 Fe1 Mg1 127.81(4) 7_556 11
Al1 Fe1 Mg1 70.53(4) 11 11
Al1 Fe1 Mg1 70.53(4) 11_556 11
Al1 Fe1 Mg1 127.81(4) 7 11
Mg1 Fe1 Mg1 130.22(9) . 11
Si2 Fe1 Y2 180.0 3_655 .
Si1 Fe1 Y2 56.26(5) 1_554 .
Si1 Fe1 Y2 56.26(5) . .
Al1 Fe1 Y2 109.40(4) 7_556 .
Al1 Fe1 Y2 109.40(4) 11 .
Al1 Fe1 Y2 109.40(4) 11_556 .
Al1 Fe1 Y2 109.40(4) 7 .
Mg1 Fe1 Y2 65.11(5) . .
Mg1 Fe1 Y2 65.11(5) 11 .
Fe1 Mg1 Fe1 139.78(9) 3 .
Fe1 Mg1 Al2 104.37(3) 3 1_554
Fe1 Mg1 Al2 104.37(3) . 1_554
Fe1 Mg1 Al2 104.37(3) 3 .
Fe1 Mg1 Al2 104.37(3) . .
Al2 Mg1 Al2 87.62(11) 1_554 .
Fe1 Mg1 Al1 137.29(4) 3 7_556
Fe1 Mg1 Al1 54.37(3) . 7_556
Al2 Mg1 Al1 108.01(8) 1_554 7_556
Al2 Mg1 Al1 51.04(5) . 7_556
Fe1 Mg1 Al1 137.29(4) 3 7
Fe1 Mg1 Al1 54.37(3) . 7
Al2 Mg1 Al1 51.04(5) 1_554 7
Al2 Mg1 Al1 108.01(8) . 7
Al1 Mg1 Al1 85.30(9) 7_556 7
Fe1 Mg1 Al1 54.37(3) 3 1_554
Fe1 Mg1 Al1 137.29(4) . 1_554
Al2 Mg1 Al1 51.04(5) 1_554 1_554
Al2 Mg1 Al1 108.01(8) . 1_554
Al1 Mg1 Al1 154.42(9) 7_556 1_554
Al1 Mg1 Al1 89.08(8) 7 1_554
Fe1 Mg1 Al1 54.37(3) 3 .
Fe1 Mg1 Al1 137.29(4) . .
Al2 Mg1 Al1 108.01(8) 1_554 .
Al2 Mg1 Al1 51.04(5) . .
Al1 Mg1 Al1 89.08(8) 7_556 .
Al1 Mg1 Al1 154.42(9) 7 .
Al1 Mg1 Al1 85.30(9) 1_554 .
Fe1 Mg1 Si1 49.38(4) 3 3_554
Fe1 Mg1 Si1 104.07(6) . 3_554
Al2 Mg1 Si1 88.78(7) 1_554 3_554
Al2 Mg1 Si1 151.34(4) . 3_554
Al1 Mg1 Si1 154.83(8) 7_556 3_554
Al1 Mg1 Si1 91.46(8) 7 3_554
Al1 Mg1 Si1 50.03(5) 1_554 3_554
Al1 Mg1 Si1 103.72(6) . 3_554
Fe1 Mg1 Si1 104.07(6) 3 1_554
Fe1 Mg1 Si1 49.38(4) . 1_554
Al2 Mg1 Si1 88.78(7) 1_554 1_554
Al2 Mg1 Si1 151.34(4) . 1_554
Al1 Mg1 Si1 103.72(6) 7_556 1_554
Al1 Mg1 Si1 50.03(5) 7 1_554
Al1 Mg1 Si1 91.46(8) 1_554 1_554
Al1 Mg1 Si1 154.83(7) . 1_554
Si1 Mg1 Si1 56.86(7) 3_554 1_554
Fe1 Mg1 Si1 49.38(4) 3 3
Fe1 Mg1 Si1 104.07(6) . 3
Al2 Mg1 Si1 151.34(4) 1_554 3
Al2 Mg1 Si1 88.78(7) . 3
Al1 Mg1 Si1 91.46(8) 7_556 3
Al1 Mg1 Si1 154.83(8) 7 3
Al1 Mg1 Si1 103.72(6) 1_554 3
Al1 Mg1 Si1 50.03(5) . 3
Si1 Mg1 Si1 80.96(9) 3_554 3
Si1 Mg1 Si1 107.22(9) 1_554 3
Fe1 Mg1 Si1 104.07(6) 3 .
Fe1 Mg1 Si1 49.38(4) . .
Al2 Mg1 Si1 151.34(4) 1_554 .
Al2 Mg1 Si1 88.78(7) . .
Al1 Mg1 Si1 50.03(5) 7_556 .
Al1 Mg1 Si1 103.73(6) 7 .
Al1 Mg1 Si1 154.83(7) 1_554 .
Al1 Mg1 Si1 91.46(8) . .
Si1 Mg1 Si1 107.22(9) 3_554 .
Si1 Mg1 Si1 80.96(9) 1_554 .
Si1 Mg1 Si1 56.86(7) 3 .
Al2 Mg2 Al2 180.0 . 9_666
Al2 Mg2 Al2 90.0 . 11_566
Al2 Mg2 Al2 90.0 9_666 11_566
Al2 Mg2 Al2 90.0 . 3_655
Al2 Mg2 Al2 90.0 9_666 3_655
Al2 Mg2 Al2 180.0 11_566 3_655
Al2 Mg2 Y1 124.56(2) . 11_566
Al2 Mg2 Y1 55.44(2) 9_666 11_566
Al2 Mg2 Y1 55.44(2) 11_566 11_566
Al2 Mg2 Y1 124.56(2) 3_655 11_566
Al2 Mg2 Y1 124.56(2) . 9_666
Al2 Mg2 Y1 55.44(2) 9_666 9_666
Al2 Mg2 Y1 124.56(2) 11_566 9_666
Al2 Mg2 Y1 55.44(2) 3_655 9_666
Y1 Mg2 Y1 69.13(4) 11_566 9_666
Al2 Mg2 Y1 55.44(2) . 3_655
Al2 Mg2 Y1 124.56(2) 9_666 3_655
Al2 Mg2 Y1 124.56(2) 11_566 3_655
Al2 Mg2 Y1 55.44(2) 3_655 3_655
Y1 Mg2 Y1 180.0 11_566 3_655
Y1 Mg2 Y1 110.87(4) 9_666 3_655
Al2 Mg2 Y1 55.44(2) . 1_556
Al2 Mg2 Y1 124.56(2) 9_666 1_556
Al2 Mg2 Y1 55.44(2) 11_566 1_556
Al2 Mg2 Y1 124.56(2) 3_655 1_556
Y1 Mg2 Y1 69.13(4) 11_566 1_556
Y1 Mg2 Y1 106.70(8) 9_666 1_556
Y1 Mg2 Y1 110.87(4) 3_655 1_556
Al2 Mg2 Y1 124.56(2) . 11_565
Al2 Mg2 Y1 55.44(2) 9_666 11_565
Al2 Mg2 Y1 55.44(2) 11_566 11_565
Al2 Mg2 Y1 124.56(2) 3_655 11_565
Y1 Mg2 Y1 73.30(8) 11_566 11_565
Y1 Mg2 Y1 110.87(4) 9_666 11_565
Y1 Mg2 Y1 106.70(8) 3_655 11_565
Y1 Mg2 Y1 110.87(4) 1_556 11_565
Al2 Mg2 Y1 55.44(2) . 3_656
Al2 Mg2 Y1 124.56(2) 9_666 3_656
Al2 Mg2 Y1 124.56(2) 11_566 3_656
Al2 Mg2 Y1 55.44(2) 3_655 3_656
Y1 Mg2 Y1 106.70(8) 11_566 3_656
Y1 Mg2 Y1 69.13(4) 9_666 3_656
Y1 Mg2 Y1 73.30(8) 3_655 3_656
Y1 Mg2 Y1 69.13(4) 1_556 3_656
Y1 Mg2 Y1 180.0 11_565 3_656
Al2 Mg2 Y1 124.56(2) . 9_665
Al2 Mg2 Y1 55.44(2) 9_666 9_665
Al2 Mg2 Y1 124.56(2) 11_566 9_665
Al2 Mg2 Y1 55.44(2) 3_655 9_665
Y1 Mg2 Y1 110.87(4) 11_566 9_665
Y1 Mg2 Y1 73.30(8) 9_666 9_665
Y1 Mg2 Y1 69.13(4) 3_655 9_665
Y1 Mg2 Y1 180.0 1_556 9_665
Y1 Mg2 Y1 69.13(4) 11_565 9_665
Y1 Mg2 Y1 110.87(4) 3_656 9_665
Al2 Mg2 Y1 55.44(2) . .
Al2 Mg2 Y1 124.56(2) 9_666 .
Al2 Mg2 Y1 55.44(2) 11_566 .
Al2 Mg2 Y1 124.56(2) 3_655 .
Y1 Mg2 Y1 110.87(4) 11_566 .
Y1 Mg2 Y1 180.0 9_666 .
Y1 Mg2 Y1 69.13(4) 3_655 .
Y1 Mg2 Y1 73.30(8) 1_556 .
Y1 Mg2 Y1 69.13(4) 11_565 .
Y1 Mg2 Y1 110.87(4) 3_656 .
Y1 Mg2 Y1 106.70(8) 9_665 .
Al2 Al1 Fe1 116.97(4) . 3
Al2 Al1 Fe1 116.97(4) . 3_556
Fe1 Al1 Fe1 103.60(9) 3 3_556
Al2 Al1 Si1 110.98(6) . 3
Fe1 Al1 Si1 56.29(4) 3 3
Fe1 Al1 Si1 56.29(4) 3_556 3
Al2 Al1 Al1 169.65(4) . 5_556
Fe1 Al1 Al1 58.56(4) 3 5_556
Fe1 Al1 Al1 58.56(4) 3_556 5_556
Si1 Al1 Al1 58.68(3) 3 5_556
Al2 Al1 Si2 123.85(4) . 1_556
Fe1 Al1 Si2 119.10(7) 3 1_556
Fe1 Al1 Si2 51.23(5) 3_556 1_556
Si1 Al1 Si2 101.90(4) 3 1_556
Al1 Al1 Si2 61.97(3) 5_556 1_556
Al2 Al1 Si2 123.85(4) . .
Fe1 Al1 Si2 51.23(5) 3 .
Fe1 Al1 Si2 119.10(7) 3_556 .
Si1 Al1 Si2 101.90(4) 3 .
Al1 Al1 Si2 61.97(3) 5_556 .
Si2 Al1 Si2 90.13(9) 1_556 .
Al2 Al1 Mg1 63.19(5) . 1_556
Fe1 Al1 Mg1 119.52(7) 3 1_556
Fe1 Al1 Mg1 55.10(5) 3_556 1_556
Si1 Al1 Mg1 67.61(5) 3 1_556
Al1 Al1 Mg1 109.84(4) 5_556 1_556
Si2 Al1 Mg1 91.37(8) 1_556 1_556
Si2 Al1 Mg1 169.48(6) . 1_556
Al2 Al1 Mg1 63.19(5) . .
Fe1 Al1 Mg1 55.10(5) 3 .
Fe1 Al1 Mg1 119.52(7) 3_556 .
Si1 Al1 Mg1 67.61(5) 3 .
Al1 Al1 Mg1 109.84(4) 5_556 .
Si2 Al1 Mg1 169.48(6) 1_556 .
Si2 Al1 Mg1 91.37(8) . .
Mg1 Al1 Mg1 85.30(9) 1_556 .
Al2 Al1 Y1 61.80(3) . .
Fe1 Al1 Y1 86.71(8) 3 .
Fe1 Al1 Y1 168.01(4) 3_556 .
Si1 Al1 Y1 135.69(4) 3 .
Al1 Al1 Y1 124.75(3) 5_556 .
Si2 Al1 Y1 118.39(6) 1_556 .
Si2 Al1 Y1 62.77(5) . .
Mg1 Al1 Y1 124.98(6) 1_556 .
Mg1 Al1 Y1 71.36(6) . .
Al2 Al1 Y1 61.80(4) . 1_556
Fe1 Al1 Y1 168.01(4) 3 1_556
Fe1 Al1 Y1 86.71(8) 3_556 1_556
Si1 Al1 Y1 135.69(4) 3 1_556
Al1 Al1 Y1 124.75(3) 5_556 1_556
Si2 Al1 Y1 62.77(5) 1_556 1_556
Si2 Al1 Y1 118.39(6) . 1_556
Mg1 Al1 Y1 71.36(6) 1_556 1_556
Mg1 Al1 Y1 124.98(6) . 1_556
Y1 Al1 Y1 82.44(8) . 1_556
Al1 Al2 Al1 110.69(8) 7_556 .
Al1 Al2 Mg2 124.65(4) 7_556 .
Al1 Al2 Mg2 124.65(4) . .
Al1 Al2 Y1 67.96(3) 7_556 3_656
Al1 Al2 Y1 135.11(4) . 3_656
Mg2 Al2 Y1 72.97(3) . 3_656
Al1 Al2 Y1 135.11(4) 7_556 1_556
Al1 Al2 Y1 67.96(3) . 1_556
Mg2 Al2 Y1 72.97(3) . 1_556
Y1 Al2 Y1 82.40(7) 3_656 1_556
Al1 Al2 Y1 67.96(3) 7_556 3_655
Al1 Al2 Y1 135.11(4) . 3_655
Mg2 Al2 Y1 72.97(3) . 3_655
Y1 Al2 Y1 87.74(8) 3_656 3_655
Y1 Al2 Y1 145.93(6) 1_556 3_655
Al1 Al2 Y1 135.11(4) 7_556 .
Al1 Al2 Y1 67.96(3) . .
Mg2 Al2 Y1 72.97(3) . .
Y1 Al2 Y1 145.93(6) 3_656 .
Y1 Al2 Y1 87.74(8) 1_556 .
Y1 Al2 Y1 82.40(7) 3_655 .
Al1 Al2 Mg1 65.77(4) 7_556 1_556
Al1 Al2 Mg1 65.77(4) . 1_556
Mg2 Al2 Mg1 136.19(5) . 1_556
Y1 Al2 Mg1 74.43(6) 3_656 1_556
Y1 Al2 Mg1 74.43(6) 1_556 1_556
Y1 Al2 Mg1 133.72(5) 3_655 1_556
Y1 Al2 Mg1 133.72(5) . 1_556
Al1 Al2 Mg1 65.77(4) 7_556 .
Al1 Al2 Mg1 65.77(4) . .
Mg2 Al2 Mg1 136.19(5) . .
Y1 Al2 Mg1 133.72(5) 3_656 .
Y1 Al2 Mg1 133.72(5) 1_556 .
Y1 Al2 Mg1 74.43(6) 3_655 .
Y1 Al2 Mg1 74.43(6) . .
Mg1 Al2 Mg1 87.62(11) 1_556 .
Fe1 Si1 Fe1 112.51(10) 1_556 .
Fe1 Si1 Al1 61.67(5) 1_556 7_556
Fe1 Si1 Al1 61.67(5) . 7_556
Fe1 Si1 Al1 61.67(5) 1_556 11_556
Fe1 Si1 Al1 61.67(5) . 11_556
Al1 Si1 Al1 62.65(7) 7_556 11_556
Fe1 Si1 Y2 167.70(6) 1_556 .
Fe1 Si1 Y2 79.79(8) . .
Al1 Si1 Y2 127.95(3) 7_556 .
Al1 Si1 Y2 127.95(3) 11_556 .
Fe1 Si1 Y2 79.79(8) 1_556 1_556
Fe1 Si1 Y2 167.70(6) . 1_556
Al1 Si1 Y2 127.95(3) 7_556 1_556
Al1 Si1 Y2 127.95(3) 11_556 1_556
Y2 Si1 Y2 87.91(9) . 1_556
Fe1 Si1 Mg1 119.59(7) 1_556 .
Fe1 Si1 Mg1 54.14(4) . .
Al1 Si1 Mg1 62.36(4) 7_556 .
Al1 Si1 Mg1 108.80(5) 11_556 .
Y2 Si1 Mg1 66.99(6) . .
Y2 Si1 Mg1 120.68(5) 1_556 .
Fe1 Si1 Mg1 54.14(4) 1_556 1_556
Fe1 Si1 Mg1 119.59(7) . 1_556
Al1 Si1 Mg1 62.36(4) 7_556 1_556
Al1 Si1 Mg1 108.80(5) 11_556 1_556
Y2 Si1 Mg1 120.68(5) . 1_556
Y2 Si1 Mg1 66.99(6) 1_556 1_556
Mg1 Si1 Mg1 80.96(9) . 1_556
Fe1 Si1 Mg1 119.59(7) 1_556 11
Fe1 Si1 Mg1 54.14(4) . 11
Al1 Si1 Mg1 108.80(5) 7_556 11
Al1 Si1 Mg1 62.36(4) 11_556 11
Y2 Si1 Mg1 66.99(6) . 11
Y2 Si1 Mg1 120.68(5) 1_556 11
Mg1 Si1 Mg1 98.25(8) . 11
Mg1 Si1 Mg1 170.49(8) 1_556 11
Fe1 Si1 Mg1 54.14(4) 1_556 11_556
Fe1 Si1 Mg1 119.59(7) . 11_556
Al1 Si1 Mg1 108.80(5) 7_556 11_556
Al1 Si1 Mg1 62.36(4) 11_556 11_556
Y2 Si1 Mg1 120.68(5) . 11_556
Y2 Si1 Mg1 66.99(6) 1_556 11_556
Mg1 Si1 Mg1 170.49(8) . 11_556
Mg1 Si1 Mg1 98.25(8) 1_556 11_556
Mg1 Si1 Mg1 80.96(9) 11 11_556
Fe1 Si2 Fe1 180.0 11_565 3
Fe1 Si2 Al1 121.83(3) 11_565 .
Fe1 Si2 Al1 58.17(3) 3 .
Fe1 Si2 Al1 58.17(3) 11_565 13_565
Fe1 Si2 Al1 121.83(3) 3 13_565
Al1 Si2 Al1 63.65(7) . 13_565
Fe1 Si2 Al1 121.83(3) 11_565 5
Fe1 Si2 Al1 58.17(3) 3 5
Al1 Si2 Al1 116.35(7) . 5
Al1 Si2 Al1 180.0 13_565 5
Fe1 Si2 Al1 58.17(3) 11_565 9_566
Fe1 Si2 Al1 121.83(3) 3 9_566
Al1 Si2 Al1 89.87(9) . 9_566
Al1 Si2 Al1 56.06(6) 13_565 9_566
Al1 Si2 Al1 123.94(6) 5 9_566
Fe1 Si2 Al1 121.83(3) 11_565 1_554
Fe1 Si2 Al1 58.17(3) 3 1_554
Al1 Si2 Al1 90.13(9) . 1_554
Al1 Si2 Al1 123.94(6) 13_565 1_554
Al1 Si2 Al1 56.06(6) 5 1_554
Al1 Si2 Al1 180.0 9_566 1_554
Fe1 Si2 Al1 58.17(3) 11_565 9_565
Fe1 Si2 Al1 121.83(3) 3 9_565
Al1 Si2 Al1 180.0 . 9_565
Al1 Si2 Al1 116.35(7) 13_565 9_565
Al1 Si2 Al1 63.65(7) 5 9_565
Al1 Si2 Al1 90.13(9) 9_566 9_565
Al1 Si2 Al1 89.87(9) 1_554 9_565
Fe1 Si2 Al1 58.17(3) 11_565 13_564
Fe1 Si2 Al1 121.83(3) 3 13_564
Al1 Si2 Al1 123.94(6) . 13_564
Al1 Si2 Al1 90.13(9) 13_565 13_564
Al1 Si2 Al1 89.87(9) 5 13_564
Al1 Si2 Al1 116.35(7) 9_566 13_564
Al1 Si2 Al1 63.65(7) 1_554 13_564
Al1 Si2 Al1 56.06(6) 9_565 13_564
Fe1 Si2 Al1 121.83(3) 11_565 5_556
Fe1 Si2 Al1 58.17(3) 3 5_556
Al1 Si2 Al1 56.06(6) . 5_556
Al1 Si2 Al1 89.87(9) 13_565 5_556
Al1 Si2 Al1 90.13(9) 5 5_556
Al1 Si2 Al1 63.65(7) 9_566 5_556
Al1 Si2 Al1 116.35(7) 1_554 5_556
Al1 Si2 Al1 123.94(6) 9_565 5_556
Al1 Si2 Al1 180.0 13_564 5_556
Fe1 Si2 Y1 90.0 11_565 .
Fe1 Si2 Y1 90.0 3 .
Al1 Si2 Y1 61.97(3) . .
Al1 Si2 Y1 61.97(3) 13_565 .
Al1 Si2 Y1 118.03(3) 5 .
Al1 Si2 Y1 118.03(3) 9_566 .
Al1 Si2 Y1 61.97(3) 1_554 .
Al1 Si2 Y1 118.03(3) 9_565 .
Al1 Si2 Y1 61.97(3) 13_564 .
Al1 Si2 Y1 118.03(3) 5_556 .
Fe1 Si2 Y1 90.0 11_565 9_565
Fe1 Si2 Y1 90.0 3 9_565
Al1 Si2 Y1 118.03(3) . 9_565
Al1 Si2 Y1 118.03(3) 13_565 9_565
Al1 Si2 Y1 61.97(3) 5 9_565
Al1 Si2 Y1 61.97(3) 9_566 9_565
Al1 Si2 Y1 118.03(3) 1_554 9_565
Al1 Si2 Y1 61.97(3) 9_565 9_565
Al1 Si2 Y1 118.03(3) 13_564 9_565
Al1 Si2 Y1 61.97(3) 5_556 9_565
Y1 Si2 Y1 180.0 . 9_565

loop_
_geom_bond_atom_site_label_1
_geom_bond_atom_site_label_2
_geom_bond_distance
_geom_bond_site_symmetry_2
Y1 Al2 2.939(2) .
Y1 Al2 2.939(2) 11_566
Y1 Al2 2.939(2) 1_554
Y1 Al2 2.939(2) 11_565
Y1 Al1 3.091(2) .
Y1 Al1 3.091(2) 1_554
Y1 Al1 3.091(2) 13_564
Y1 Al1 3.091(2) 13_565
Y1 Si2 3.114(3) .
Y1 Mg2 3.412(2) .
Y1 Mg2 3.412(2) 1_554
Y1 Mg1 3.557(4) 11_565
Y2 Si1 2.935(2) .
Y2 Si1 2.935(2) 11
Y2 Si1 2.935(2) 3
Y2 Si1 2.935(2) 9
Y2 Si1 2.935(2) 11_556
Y2 Si1 2.935(2) 3_554
Y2 Si1 2.935(2) 9_556
Y2 Si1 2.935(2) 1_554
Y2 Mg1 3.355(4) .
Y2 Mg1 3.355(4) 9
Y2 Mg1 3.355(4) 11
Y2 Mg1 3.355(4) 3
Fe1 Si2 2.378(2) 3_655
Fe1 Si1 2.450(2) 1_554
Fe1 Si1 2.450(2) .
Fe1 Al1 2.592(2) 7_556
Fe1 Al1 2.592(2) 11
Fe1 Al1 2.592(2) 11_556
Fe1 Al1 2.592(2) 7
Fe1 Mg1 2.615(3) .
Fe1 Mg1 2.615(3) 11
Mg1 Fe1 2.615(3) 3
Mg1 Al2 2.942(3) 1_554
Mg1 Al2 2.942(3) .
Mg1 Al1 3.006(2) 7_556
Mg1 Al1 3.006(2) 7
Mg1 Al1 3.006(2) 1_554
Mg1 Al1 3.006(2) .
Mg1 Si1 3.138(3) 3_554
Mg1 Si1 3.138(3) 1_554
Mg1 Si1 3.138(3) 3
Mg1 Si1 3.138(3) .
Mg2 Al2 2.797(3) .
Mg2 Al2 2.797(3) 9_666
Mg2 Al2 2.797(3) 11_566
Mg2 Al2 2.797(3) 3_655
Mg2 Y1 3.412(2) 11_566
Mg2 Y1 3.412(2) 9_666
Mg2 Y1 3.412(2) 3_655
Mg2 Y1 3.412(2) 1_556
Mg2 Y1 3.412(2) 11_565
Mg2 Y1 3.412(2) 3_656
Mg2 Y1 3.412(2) 9_665
Al1 Al2 2.564(3) .
Al1 Fe1 2.592(2) 3
Al1 Fe1 2.592(2) 3_556
Al1 Si1 2.601(3) 3
Al1 Al1 2.704(4) 5_556
Al1 Si2 2.877(2) 1_556
Al1 Si2 2.877(2) .
Al1 Mg1 3.006(2) 1_556
Al1 Y1 3.091(2) 1_556
Al2 Al1 2.563(3) 7_556
Al2 Y1 2.939(2) 3_656
Al2 Y1 2.939(2) 1_556
Al2 Y1 2.939(2) 3_655
Al2 Mg1 2.942(3) 1_556
Si1 Fe1 2.450(2) 1_556
Si1 Al1 2.601(3) 7_556
Si1 Al1 2.601(3) 11_556
Si1 Y2 2.935(2) 1_556
Si1 Mg1 3.138(3) 1_556
Si1 Mg1 3.138(2) 11
Si1 Mg1 3.138(2) 11_556
Si2 Fe1 2.378(2) 11_565
Si2 Fe1 2.378(2) 3
Si2 Al1 2.877(2) 13_565
Si2 Al1 2.877(2) 5
Si2 Al1 2.877(2) 9_566
Si2 Al1 2.877(2) 1_554
Si2 Al1 2.877(2) 9_565
Si2 Al1 2.877(2) 13_564
Si2 Al1 2.877(2) 5_556
Si2 Y1 3.114(3) 9_565
